data_7243802
loop_
_publ_author_name
'Kim, Min-Ji'
'Ahn, Mina'
'Chae, Minjung'
'Kim, Sanghyun'
'Kim, Daehoon'
'Wee, Kyung-Ryang'

_publ_section_title
;
 &#x000D; meta-Terphenyl linked donor--\p--acceptor dyads: intramolecular
 charge transfer controlled by electron acceptor group tuning
;
_journal_issue 55
_journal_name_full 'RSC Advances'
_journal_page_first 34945
_journal_page_last 34954
_journal_paper_doi 10.1039/D1RA06602A
_journal_volume 11
_journal_year 2021
_chemical_formula_moiety 'C45 H32 N4'
_chemical_formula_sum 'C45 H32 N4'
_chemical_formula_weight 628.74
_space_group_crystal_system triclinic
_space_group_IT_number 2
_space_group_name_Hall '-P 1'
_space_group_name_H-M_alt 'P -1'
_atom_sites_solution_hydrogens geom
_atom_sites_solution_primary direct
_audit_creation_method SHELXL-2014/7
_audit_update_record
;
2021-06-23 deposited with the CCDC.	2021-10-21 downloaded from the CCDC.
;
_cell_angle_alpha 91.599(15)
_cell_angle_beta 94.106(17)
_cell_angle_gamma 104.334(16)
_cell_formula_units_Z 4
_cell_length_a 9.945(6)
_cell_length_b 18.098(8)
_cell_length_c 18.778(10)
_cell_measurement_reflns_used 4283
_cell_measurement_temperature 223(2)
_cell_measurement_theta_max 27.81
_cell_measurement_theta_min 2.32
_cell_volume 3262(3)
_computing_cell_refinement 'Bruker SAINT'
_computing_data_collection 'Bruker APEX3'
_computing_data_reduction 'Bruker SAINT'
_computing_molecular_graphics 'Bruker SHELXTL'
_computing_publication_material 'Bruker SHELXTL'
_computing_structure_refinement 'SHELXL-2014/7 (Sheldrick, 2014)'
_computing_structure_solution 'Bruker SHELXTL'
_diffrn_ambient_temperature 223(2)
_diffrn_measured_fraction_theta_full 1.000
_diffrn_measured_fraction_theta_max 1.000
_diffrn_measurement_device_type 'PHOTON III M14'
_diffrn_measurement_method '\f and \w scans'
_diffrn_radiation_type MoK\a
_diffrn_radiation_wavelength 0.71073
_diffrn_reflns_av_R_equivalents 0.1893
_diffrn_reflns_av_unetI/netI 0.1415
_diffrn_reflns_Laue_measured_fraction_full 1.000
_diffrn_reflns_Laue_measured_fraction_max 1.000
_diffrn_reflns_limit_h_max 12
_diffrn_reflns_limit_h_min -12
_diffrn_reflns_limit_k_max 22
_diffrn_reflns_limit_k_min -22
_diffrn_reflns_limit_l_max 23
_diffrn_reflns_limit_l_min -23
_diffrn_reflns_number 79354
_diffrn_reflns_point_group_measured_fraction_full 1.000
_diffrn_reflns_point_group_measured_fraction_max 1.000
_diffrn_reflns_theta_full 25.242
_diffrn_reflns_theta_max 26.000
_diffrn_reflns_theta_min 2.121
_exptl_absorpt_coefficient_mu 0.076
_exptl_absorpt_correction_T_max 0.7457
_exptl_absorpt_correction_T_min 0.5900
_exptl_absorpt_correction_type multi-scan
_exptl_absorpt_process_details 'Bruker SADABS'
_exptl_crystal_colour colorless
_exptl_crystal_density_diffrn 1.280
_exptl_crystal_description block
_exptl_crystal_F_000 1320
_exptl_crystal_size_max 0.211
_exptl_crystal_size_mid 0.140
_exptl_crystal_size_min 0.048
_refine_diff_density_max 0.266
_refine_diff_density_min -0.262
_refine_diff_density_rms 0.054
_refine_ls_extinction_method none
_refine_ls_goodness_of_fit_ref 1.062
_refine_ls_hydrogen_treatment constr
_refine_ls_matrix_type full
_refine_ls_number_parameters 883
_refine_ls_number_reflns 12825
_refine_ls_number_restraints 0
_refine_ls_restrained_S_all 1.062
_refine_ls_R_factor_all 0.2074
_refine_ls_R_factor_gt 0.0725
_refine_ls_shift/su_max 0.000
_refine_ls_shift/su_mean 0.000
_refine_ls_structure_factor_coef Fsqd
_refine_ls_weighting_details 'w=1/[\s^2^(Fo^2^)+(0.0900P)^2^+0.0541P] where P=(Fo^2^+2Fc^2^)/3'
_refine_ls_weighting_scheme calc
_refine_ls_wR_factor_gt 0.1612
_refine_ls_wR_factor_ref 0.2514
_reflns_Friedel_coverage 0.000
_reflns_number_gt 5066
_reflns_number_total 12825
_reflns_threshold_expression 'I > 2\s(I)'
_cod_data_source_file d1ra06602a2.cif
_cod_data_source_block Tria
_cod_depositor_comments
;
The following automatic conversions were performed:

data item '_exptl_absorpt_correction_type' value 'Multi-scan' was
changed to 'multi-scan' in accordance with the
/home/data/users/saulius/crontab/automatic-downloads/rss-feeds/RSC/lib/dictionaries/cif_core.dic
dictionary named 'cif_core.dic' version 2.4.2 last updated on
2011-04-26.

Automatic conversion script
Id: cif_fix_values 7556 2019-12-06 15:28:31Z antanas 
;
_cod_original_cell_volume 3263(3)
_cod_database_code 7243802
_shelx_shelxl_version_number 2014/7
_shelx_space_group_comment
; 
The symmetry employed for this shelxl refinement is uniquely defined 
by the following loop, which should always be used as a source of 
symmetry information in preference to the above space-group names. 
They are only intended as comments. 
;

loop_
_space_group_symop_operation_xyz
'x, y, z'
'-x, -y, -z'

loop_
_atom_site_label
_atom_site_type_symbol
_atom_site_fract_x
_atom_site_fract_y
_atom_site_fract_z
_atom_site_U_iso_or_equiv
_atom_site_adp_type
_atom_site_occupancy
_atom_site_site_symmetry_order
_atom_site_calc_flag
_atom_site_refinement_flags_posn
_atom_site_refinement_flags_adp
_atom_site_refinement_flags_occupancy
_atom_site_disorder_assembly
_atom_site_disorder_group
N1 N 0.3124(3) 0.78282(17) 0.95703(16) 0.0486(9) Uani 1 1 d . . . . .
N2 N -0.0974(3) 0.18635(17) 0.48558(16) 0.0482(9) Uani 1 1 d . . . . .
N3 N -0.1742(3) 0.30040(17) 0.47712(17) 0.0498(9) Uani 1 1 d . . . . .
N4 N -0.2781(3) 0.19355(18) 0.39838(16) 0.0479(9) Uani 1 1 d . . . . .
C1 C 0.3797(4) 0.8181(2) 1.0231(2) 0.0449(10) Uani 1 1 d . . . . .
C2 C 0.4574(4) 0.8929(2) 1.0274(2) 0.0569(12) Uani 1 1 d . . . . .
H2 H 0.4693 0.9207 0.9858 0.068 Uiso 1 1 calc R U . . .
C3 C 0.5178(5) 0.9270(3) 1.0923(3) 0.0695(14) Uani 1 1 d . . . . .
H3 H 0.5698 0.9781 1.0949 0.083 Uiso 1 1 calc R U . . .
C4 C 0.5022(5) 0.8862(3) 1.1541(2) 0.0710(14) Uani 1 1 d . . . . .
H4 H 0.5414 0.9097 1.1986 0.085 Uiso 1 1 calc R U . . .
C5 C 0.4289(5) 0.8111(3) 1.1491(2) 0.0654(13) Uani 1 1 d . . . . .
H5 H 0.4209 0.7825 1.1903 0.079 Uiso 1 1 calc R U . . .
C6 C 0.3663(4) 0.7769(2) 1.0841(2) 0.0533(11) Uani 1 1 d . . . . .
H6 H 0.3149 0.7256 1.0815 0.064 Uiso 1 1 calc R U . . .
C7 C 0.2635(4) 0.8269(2) 0.9040(2) 0.0470(10) Uani 1 1 d . . . . .
C8 C 0.1946(4) 0.8813(2) 0.9218(2) 0.0573(12) Uani 1 1 d . . . . .
H8 H 0.1788 0.8895 0.9698 0.069 Uiso 1 1 calc R U . . .
C9 C 0.1484(5) 0.9239(2) 0.8697(2) 0.0672(13) Uani 1 1 d . . . . .
H9 H 0.1028 0.9613 0.8828 0.081 Uiso 1 1 calc R U . . .
C10 C 0.1681(5) 0.9123(3) 0.7994(2) 0.0679(14) Uani 1 1 d . . . . .
H10 H 0.1358 0.9412 0.7643 0.081 Uiso 1 1 calc R U . . .
C11 C 0.2359(5) 0.8580(2) 0.7807(2) 0.0679(14) Uani 1 1 d . . . . .
H11 H 0.2501 0.8495 0.7326 0.081 Uiso 1 1 calc R U . . .
C12 C 0.2836(4) 0.8155(2) 0.8328(2) 0.0561(12) Uani 1 1 d . . . . .
H12 H 0.3301 0.7786 0.8196 0.067 Uiso 1 1 calc R U . . .
C13 C 0.3166(4) 0.7067(2) 0.93771(19) 0.0428(10) Uani 1 1 d . . . . .
C14 C 0.2016(4) 0.6579(2) 0.9010(2) 0.0514(11) Uani 1 1 d . . . . .
H14 H 0.1184 0.6735 0.8935 0.062 Uiso 1 1 calc R U . . .
C15 C 0.2076(4) 0.5864(2) 0.8753(2) 0.0486(11) Uani 1 1 d . . . . .
H15 H 0.1283 0.5540 0.8507 0.058 Uiso 1 1 calc R U . . .
C16 C 0.3296(4) 0.5617(2) 0.88538(19) 0.0407(10) Uani 1 1 d . . . . .
C17 C 0.4421(4) 0.6104(2) 0.92551(19) 0.0461(10) Uani 1 1 d . . . . .
H17 H 0.5239 0.5942 0.9355 0.055 Uiso 1 1 calc R U . . .
C18 C 0.4363(4) 0.6818(2) 0.95082(19) 0.0472(11) Uani 1 1 d . . . . .
H18 H 0.5141 0.7136 0.9771 0.057 Uiso 1 1 calc R U . . .
C19 C 0.3404(4) 0.4874(2) 0.8545(2) 0.0412(10) Uani 1 1 d . . . . .
C20 C 0.2611(4) 0.4556(2) 0.7913(2) 0.0469(10) Uani 1 1 d . . . . .
H20 H 0.2010 0.4825 0.7694 0.056 Uiso 1 1 calc R U . . .
C21 C 0.2668(4) 0.3868(2) 0.7596(2) 0.0462(10) Uani 1 1 d . . . . .
C22 C 0.3582(4) 0.3482(2) 0.7919(2) 0.0574(12) Uani 1 1 d . . . . .
H22 H 0.3662 0.3017 0.7711 0.069 Uiso 1 1 calc R U . . .
C23 C 0.4373(4) 0.3782(2) 0.8543(2) 0.0567(12) Uani 1 1 d . . . . .
H23 H 0.4978 0.3515 0.8761 0.068 Uiso 1 1 calc R U . . .
C24 C 0.4288(4) 0.4466(2) 0.8851(2) 0.0500(11) Uani 1 1 d . . . . .
H24 H 0.4837 0.4659 0.9276 0.060 Uiso 1 1 calc R U . . .
C25 C 0.1775(4) 0.3548(2) 0.6927(2) 0.0467(10) Uani 1 1 d . . . . .
C26 C 0.1054(6) 0.3961(3) 0.6527(3) 0.0920(19) Uani 1 1 d . . . . .
H26 H 0.1151 0.4477 0.6664 0.110 Uiso 1 1 calc R U . . .
C27 C 0.0186(5) 0.3654(3) 0.5927(2) 0.0845(18) Uani 1 1 d . . . . .
H27 H -0.0296 0.3962 0.5672 0.101 Uiso 1 1 calc R U . . .
C28 C 0.0013(4) 0.2917(2) 0.5697(2) 0.0448(10) Uani 1 1 d . . . . .
C29 C 0.0756(6) 0.2504(2) 0.6080(3) 0.0879(18) Uani 1 1 d . . . . .
H29 H 0.0681 0.1993 0.5935 0.105 Uiso 1 1 calc R U . . .
C30 C 0.1620(6) 0.2820(3) 0.6680(3) 0.0904(19) Uani 1 1 d . . . . .
H30 H 0.2122 0.2516 0.6926 0.109 Uiso 1 1 calc R U . . .
C31 C -0.0949(4) 0.2578(2) 0.5071(2) 0.0448(10) Uani 1 1 d . . . . .
C32 C -0.1926(4) 0.1564(2) 0.4311(2) 0.0456(10) Uani 1 1 d . . . . .
C33 C -0.2631(4) 0.2658(2) 0.4219(2) 0.0449(10) Uani 1 1 d . . . . .
C34 C -0.2032(4) 0.0767(2) 0.40699(19) 0.0460(10) Uani 1 1 d . . . . .
C35 C -0.0925(5) 0.0437(2) 0.4206(2) 0.0597(12) Uani 1 1 d . . . . .
H35 H -0.0088 0.0729 0.4441 0.072 Uiso 1 1 calc R U . . .
C36 C -0.1041(5) -0.0315(2) 0.3999(2) 0.0705(14) Uani 1 1 d . . . . .
H36 H -0.0287 -0.0534 0.4094 0.085 Uiso 1 1 calc R U . . .
C37 C -0.2266(6) -0.0745(2) 0.3653(2) 0.0679(13) Uani 1 1 d . . . . .
H37 H -0.2344 -0.1257 0.3511 0.081 Uiso 1 1 calc R U . . .
C38 C -0.3374(5) -0.0429(2) 0.3515(2) 0.0603(12) Uani 1 1 d . . . . .
H38 H -0.4214 -0.0727 0.3287 0.072 Uiso 1 1 calc R U . . .
C39 C -0.3252(5) 0.0328(2) 0.3709(2) 0.0545(11) Uani 1 1 d . . . . .
H39 H -0.3998 0.0548 0.3598 0.065 Uiso 1 1 calc R U . . .
C40 C -0.3481(4) 0.3109(2) 0.3841(2) 0.0481(10) Uani 1 1 d . . . . .
C41 C -0.3331(5) 0.3871(2) 0.4032(2) 0.0649(13) Uani 1 1 d . . . . .
H41 H -0.2721 0.4099 0.4427 0.078 Uiso 1 1 calc R U . . .
C42 C -0.4071(5) 0.4301(3) 0.3644(3) 0.0791(15) Uani 1 1 d . . . . .
H42 H -0.3954 0.4820 0.3773 0.095 Uiso 1 1 calc R U . . .
C43 C -0.4977(5) 0.3969(3) 0.3072(3) 0.0793(16) Uani 1 1 d . . . . .
H43 H -0.5477 0.4261 0.2808 0.095 Uiso 1 1 calc R U . . .
C44 C -0.5150(5) 0.3215(3) 0.2888(3) 0.0796(15) Uani 1 1 d . . . . .
H44 H -0.5779 0.2989 0.2498 0.096 Uiso 1 1 calc R U . . .
C45 C -0.4412(5) 0.2782(2) 0.3267(2) 0.0626(12) Uani 1 1 d . . . . .
H45 H -0.4542 0.2262 0.3136 0.075 Uiso 1 1 calc R U . . .
N5 N 0.8235(3) 0.78552(17) 0.97636(16) 0.0481(9) Uani 1 1 d . . . . .
N6 N 0.3994(3) 0.19030(17) 0.48759(16) 0.0495(9) Uani 1 1 d . . . . .
N7 N 0.3328(3) 0.30679(18) 0.47671(17) 0.0529(9) Uani 1 1 d . . . . .
N8 N 0.2299(3) 0.20161(18) 0.39572(17) 0.0529(9) Uani 1 1 d . . . . .
C46 C 0.8730(4) 0.8042(2) 1.0506(2) 0.0469(10) Uani 1 1 d . . . . .
C47 C 1.0045(4) 0.7987(2) 1.0752(2) 0.0477(11) Uani 1 1 d . . . . .
H47 H 1.0614 0.7812 1.0443 0.057 Uiso 1 1 calc R U . . .
C48 C 1.0515(5) 0.8192(2) 1.1461(2) 0.0601(12) Uani 1 1 d . . . . .
H48 H 1.1408 0.8156 1.1632 0.072 Uiso 1 1 calc R U . . .
C49 C 0.9687(5) 0.8446(2) 1.1914(2) 0.0676(13) Uani 1 1 d . . . . .
H49 H 1.0012 0.8585 1.2394 0.081 Uiso 1 1 calc R U . . .
C50 C 0.8387(5) 0.8498(3) 1.1668(2) 0.0715(14) Uani 1 1 d . . . . .
H50 H 0.7821 0.8673 1.1980 0.086 Uiso 1 1 calc R U . . .
C51 C 0.7898(5) 0.8293(2) 1.0959(2) 0.0600(12) Uani 1 1 d . . . . .
H51 H 0.7002 0.8326 1.0791 0.072 Uiso 1 1 calc R U . . .
C52 C 0.7833(4) 0.8433(2) 0.9370(2) 0.0458(10) Uani 1 1 d . . . . .
C53 C 0.8457(5) 0.9190(2) 0.9550(2) 0.0628(13) Uani 1 1 d . . . . .
H53 H 0.9158 0.9317 0.9928 0.075 Uiso 1 1 calc R U . . .
C54 C 0.8070(5) 0.9767(3) 0.9183(3) 0.0734(14) Uani 1 1 d . . . . .
H54 H 0.8504 1.0281 0.9313 0.088 Uiso 1 1 calc R U . . .
C55 C 0.7049(6) 0.9587(3) 0.8626(3) 0.0766(15) Uani 1 1 d . . . . .
H55 H 0.6775 0.9975 0.8375 0.092 Uiso 1 1 calc R U . . .
C56 C 0.6441(5) 0.8837(3) 0.8444(2) 0.0702(14) Uani 1 1 d . . . . .
H56 H 0.5760 0.8712 0.8057 0.084 Uiso 1 1 calc R U . . .
C57 C 0.6803(4) 0.8261(2) 0.8815(2) 0.0558(12) Uani 1 1 d . . . . .
H57 H 0.6347 0.7750 0.8690 0.067 Uiso 1 1 calc R U . . .
C58 C 0.8217(4) 0.7128(2) 0.9468(2) 0.0418(10) Uani 1 1 d . . . . .
C59 C 0.8330(4) 0.7003(2) 0.8739(2) 0.0503(11) Uani 1 1 d . . . . .
H59 H 0.8443 0.7413 0.8433 0.060 Uiso 1 1 calc R U . . .
C60 C 0.8275(4) 0.6275(2) 0.8465(2) 0.0479(10) Uani 1 1 d . . . . .
H60 H 0.8313 0.6198 0.7970 0.057 Uiso 1 1 calc R U . . .
C61 C 0.8166(4) 0.5658(2) 0.8897(2) 0.0414(10) Uani 1 1 d . . . . .
C62 C 0.8070(4) 0.5789(2) 0.9626(2) 0.0453(10) Uani 1 1 d . . . . .
H62 H 0.8002 0.5383 0.9934 0.054 Uiso 1 1 calc R U . . .
C63 C 0.8072(4) 0.6504(2) 0.9901(2) 0.0441(10) Uani 1 1 d . . . . .
H63 H 0.7974 0.6573 1.0391 0.053 Uiso 1 1 calc R U . . .
C64 C 0.8234(4) 0.4905(2) 0.8589(2) 0.0435(10) Uani 1 1 d . . . . .
C65 C 0.7537(4) 0.4616(2) 0.7926(2) 0.0457(10) Uani 1 1 d . . . . .
H65 H 0.6972 0.4894 0.7689 0.055 Uiso 1 1 calc R U . . .
C66 C 0.7648(4) 0.3937(2) 0.7607(2) 0.0443(10) Uani 1 1 d . . . . .
C67 C 0.8530(4) 0.3550(2) 0.7954(2) 0.0569(12) Uani 1 1 d . . . . .
H67 H 0.8674 0.3105 0.7736 0.068 Uiso 1 1 calc R U . . .
C68 C 0.9202(4) 0.3816(2) 0.8621(2) 0.0590(12) Uani 1 1 d . . . . .
H68 H 0.9777 0.3541 0.8856 0.071 Uiso 1 1 calc R U . . .
C69 C 0.9034(4) 0.4472(2) 0.8937(2) 0.0521(11) Uani 1 1 d . . . . .
H69 H 0.9465 0.4633 0.9396 0.062 Uiso 1 1 calc R U . . .
C70 C 0.6798(4) 0.3613(2) 0.6924(2) 0.0443(10) Uani 1 1 d . . . . .
C71 C 0.6107(5) 0.4038(2) 0.6505(2) 0.0666(14) Uani 1 1 d . . . . .
H71 H 0.6237 0.4560 0.6628 0.080 Uiso 1 1 calc R U . . .
C72 C 0.5237(5) 0.3728(2) 0.5915(2) 0.0658(14) Uani 1 1 d . . . . .
H72 H 0.4767 0.4036 0.5652 0.079 Uiso 1 1 calc R U . . .
C73 C 0.5043(4) 0.2973(2) 0.5702(2) 0.0467(10) Uani 1 1 d . . . . .
C74 C 0.5756(5) 0.2545(2) 0.6098(2) 0.0608(13) Uani 1 1 d . . . . .
H74 H 0.5659 0.2030 0.5960 0.073 Uiso 1 1 calc R U . . .
C75 C 0.6618(5) 0.2864(2) 0.6699(2) 0.0576(12) Uani 1 1 d . . . . .
H75 H 0.7095 0.2558 0.6960 0.069 Uiso 1 1 calc R U . . .
C76 C 0.4076(4) 0.2628(2) 0.5077(2) 0.0466(10) Uani 1 1 d . . . . .
C77 C 0.3098(4) 0.1627(2) 0.4303(2) 0.0473(10) Uani 1 1 d . . . . .
C78 C 0.2446(4) 0.2732(2) 0.4208(2) 0.0497(11) Uani 1 1 d . . . . .
C79 C 0.2983(4) 0.0832(2) 0.4046(2) 0.0480(10) Uani 1 1 d . . . . .
C80 C 0.3408(4) 0.0318(2) 0.4477(2) 0.0557(12) Uani 1 1 d . . . . .
H80 H 0.3806 0.0476 0.4943 0.067 Uiso 1 1 calc R U . . .
C81 C 0.3260(5) -0.0427(2) 0.4237(2) 0.0614(12) Uani 1 1 d . . . . .
H81 H 0.3551 -0.0773 0.4539 0.074 Uiso 1 1 calc R U . . .
C82 C 0.2685(5) -0.0663(2) 0.3555(2) 0.0702(14) Uani 1 1 d . . . . .
H82 H 0.2572 -0.1172 0.3390 0.084 Uiso 1 1 calc R U . . .
C83 C 0.2280(5) -0.0150(3) 0.3117(2) 0.0774(15) Uani 1 1 d . . . . .
H83 H 0.1905 -0.0307 0.2648 0.093 Uiso 1 1 calc R U . . .
C84 C 0.2415(5) 0.0591(2) 0.3357(2) 0.0671(13) Uani 1 1 d . . . . .
H84 H 0.2122 0.0936 0.3054 0.081 Uiso 1 1 calc R U . . .
C85 C 0.1564(4) 0.3187(2) 0.3857(2) 0.0516(11) Uani 1 1 d . . . . .
C86 C 0.1719(5) 0.3944(2) 0.4065(2) 0.0661(13) Uani 1 1 d . . . . .
H86 H 0.2402 0.4176 0.4429 0.079 Uiso 1 1 calc R U . . .
C87 C 0.0879(5) 0.4361(3) 0.3741(3) 0.0774(15) Uani 1 1 d . . . . .
H87 H 0.0994 0.4876 0.3883 0.093 Uiso 1 1 calc R U . . .
C88 C -0.0137(5) 0.4018(3) 0.3204(3) 0.0694(14) Uani 1 1 d . . . . .
H88 H -0.0705 0.4302 0.2980 0.083 Uiso 1 1 calc R U . . .
C89 C -0.0308(5) 0.3267(3) 0.3003(2) 0.0643(13) Uani 1 1 d . . . . .
H89 H -0.1010 0.3033 0.2648 0.077 Uiso 1 1 calc R U . . .
C90 C 0.0542(4) 0.2849(2) 0.3318(2) 0.0565(12) Uani 1 1 d . . . . .
H90 H 0.0432 0.2336 0.3168 0.068 Uiso 1 1 calc R U . . .

loop_
_atom_site_aniso_label
_atom_site_aniso_U_11
_atom_site_aniso_U_22
_atom_site_aniso_U_33
_atom_site_aniso_U_23
_atom_site_aniso_U_13
_atom_site_aniso_U_12
N1 0.060(2) 0.041(2) 0.045(2) -0.0004(16) -0.0078(17) 0.0154(17)
N2 0.059(2) 0.042(2) 0.041(2) -0.0002(16) -0.0023(17) 0.0118(17)
N3 0.057(2) 0.048(2) 0.047(2) -0.0008(17) 0.0017(18) 0.0171(18)
N4 0.054(2) 0.047(2) 0.045(2) 0.0032(17) 0.0004(17) 0.0162(17)
C1 0.051(3) 0.044(2) 0.039(2) -0.003(2) -0.007(2) 0.015(2)
C2 0.071(3) 0.048(3) 0.048(3) -0.001(2) -0.013(2) 0.012(2)
C3 0.075(3) 0.058(3) 0.072(3) -0.016(3) -0.018(3) 0.020(3)
C4 0.076(4) 0.091(4) 0.053(3) -0.025(3) -0.014(3) 0.042(3)
C5 0.070(3) 0.086(4) 0.049(3) 0.005(3) 0.007(2) 0.036(3)
C6 0.052(3) 0.065(3) 0.042(3) 0.001(2) -0.001(2) 0.015(2)
C7 0.057(3) 0.045(2) 0.039(2) 0.002(2) 0.002(2) 0.015(2)
C8 0.074(3) 0.060(3) 0.045(3) 0.007(2) 0.009(2) 0.028(2)
C9 0.073(3) 0.069(3) 0.073(3) 0.018(3) 0.013(3) 0.039(3)
C10 0.083(4) 0.072(3) 0.055(3) 0.017(3) -0.001(3) 0.033(3)
C11 0.096(4) 0.068(3) 0.041(3) 0.002(2) -0.004(3) 0.027(3)
C12 0.063(3) 0.054(3) 0.053(3) -0.001(2) 0.000(2) 0.020(2)
C13 0.052(3) 0.035(2) 0.041(2) -0.0020(18) -0.005(2) 0.013(2)
C14 0.042(3) 0.049(3) 0.064(3) -0.006(2) -0.010(2) 0.016(2)
C15 0.042(3) 0.043(2) 0.057(3) 0.002(2) -0.007(2) 0.006(2)
C16 0.040(2) 0.040(2) 0.041(2) -0.0003(19) -0.0015(19) 0.0099(19)
C17 0.046(3) 0.045(2) 0.046(3) 0.001(2) -0.008(2) 0.013(2)
C18 0.043(3) 0.048(3) 0.046(3) 0.000(2) -0.009(2) 0.006(2)
C19 0.040(2) 0.042(2) 0.041(2) 0.0043(19) -0.0004(19) 0.0094(19)
C20 0.054(3) 0.039(2) 0.048(3) 0.001(2) -0.004(2) 0.015(2)
C21 0.049(3) 0.041(2) 0.049(3) -0.001(2) -0.001(2) 0.012(2)
C22 0.069(3) 0.047(3) 0.059(3) -0.008(2) -0.008(2) 0.025(2)
C23 0.056(3) 0.052(3) 0.064(3) 0.002(2) -0.012(2) 0.022(2)
C24 0.050(3) 0.047(3) 0.050(3) 0.000(2) -0.012(2) 0.011(2)
C25 0.053(3) 0.036(2) 0.051(3) 0.000(2) -0.004(2) 0.013(2)
C26 0.126(5) 0.061(3) 0.093(4) -0.033(3) -0.054(4) 0.053(3)
C27 0.114(4) 0.066(3) 0.080(4) -0.032(3) -0.050(3) 0.055(3)
C28 0.052(3) 0.041(2) 0.041(2) -0.0038(19) 0.000(2) 0.013(2)
C29 0.134(5) 0.044(3) 0.084(4) -0.022(3) -0.049(4) 0.038(3)
C30 0.135(5) 0.053(3) 0.085(4) -0.017(3) -0.050(4) 0.045(3)
C31 0.050(3) 0.041(2) 0.043(2) 0.004(2) 0.007(2) 0.011(2)
C32 0.053(3) 0.049(3) 0.035(2) 0.002(2) 0.005(2) 0.011(2)
C33 0.048(3) 0.047(3) 0.041(2) 0.002(2) 0.009(2) 0.013(2)
C34 0.058(3) 0.043(2) 0.036(2) 0.0000(19) 0.004(2) 0.010(2)
C35 0.064(3) 0.049(3) 0.065(3) -0.007(2) -0.001(2) 0.016(2)
C36 0.085(4) 0.056(3) 0.074(3) -0.002(3) 0.001(3) 0.027(3)
C37 0.097(4) 0.044(3) 0.062(3) -0.009(2) 0.003(3) 0.018(3)
C38 0.076(3) 0.050(3) 0.049(3) -0.005(2) -0.001(2) 0.007(2)
C39 0.069(3) 0.048(3) 0.044(3) 0.001(2) -0.001(2) 0.011(2)
C40 0.051(3) 0.054(3) 0.041(2) 0.003(2) 0.004(2) 0.015(2)
C41 0.065(3) 0.059(3) 0.073(3) -0.002(3) -0.002(3) 0.022(3)
C42 0.077(4) 0.061(3) 0.106(4) 0.008(3) 0.002(3) 0.030(3)
C43 0.081(4) 0.077(4) 0.088(4) 0.014(3) -0.005(3) 0.037(3)
C44 0.085(4) 0.094(4) 0.066(3) -0.002(3) -0.017(3) 0.041(3)
C45 0.073(3) 0.062(3) 0.058(3) -0.001(2) -0.004(3) 0.030(3)
N5 0.057(2) 0.044(2) 0.045(2) -0.0021(17) -0.0020(17) 0.0166(17)
N6 0.061(2) 0.044(2) 0.041(2) -0.0024(17) -0.0014(17) 0.0115(17)
N7 0.057(2) 0.050(2) 0.051(2) -0.0004(18) -0.0052(18) 0.0145(18)
N8 0.061(2) 0.045(2) 0.050(2) -0.0005(17) -0.0047(18) 0.0106(18)
C46 0.050(3) 0.041(2) 0.051(3) -0.004(2) 0.001(2) 0.015(2)
C47 0.051(3) 0.041(2) 0.051(3) 0.000(2) 0.003(2) 0.014(2)
C48 0.057(3) 0.056(3) 0.064(3) 0.002(2) -0.010(3) 0.012(2)
C49 0.069(4) 0.072(3) 0.055(3) -0.008(2) -0.010(3) 0.010(3)
C50 0.067(3) 0.091(4) 0.057(3) -0.018(3) -0.002(3) 0.025(3)
C51 0.053(3) 0.078(3) 0.051(3) -0.009(2) -0.005(2) 0.024(2)
C52 0.049(3) 0.043(2) 0.049(3) 0.002(2) 0.005(2) 0.018(2)
C53 0.072(3) 0.048(3) 0.069(3) 0.000(2) 0.004(3) 0.018(2)
C54 0.098(4) 0.048(3) 0.083(4) 0.000(3) 0.018(3) 0.032(3)
C55 0.095(4) 0.077(4) 0.076(4) 0.021(3) 0.019(3) 0.049(3)
C56 0.074(4) 0.082(4) 0.060(3) 0.016(3) 0.003(3) 0.027(3)
C57 0.060(3) 0.054(3) 0.052(3) 0.005(2) 0.001(2) 0.012(2)
C58 0.044(3) 0.040(2) 0.042(2) -0.001(2) -0.0031(19) 0.0132(19)
C59 0.055(3) 0.049(3) 0.049(3) 0.003(2) 0.000(2) 0.017(2)
C60 0.053(3) 0.046(3) 0.044(2) -0.001(2) -0.001(2) 0.015(2)
C61 0.041(2) 0.038(2) 0.044(2) -0.0010(19) -0.0049(19) 0.0094(18)
C62 0.043(3) 0.047(3) 0.044(3) 0.004(2) -0.003(2) 0.009(2)
C63 0.043(3) 0.048(2) 0.040(2) -0.001(2) 0.0007(19) 0.010(2)
C64 0.042(2) 0.040(2) 0.047(2) 0.0029(19) -0.001(2) 0.0086(19)
C65 0.048(3) 0.042(2) 0.047(3) 0.000(2) -0.008(2) 0.016(2)
C66 0.048(3) 0.038(2) 0.048(3) 0.002(2) -0.001(2) 0.0134(19)
C67 0.061(3) 0.043(2) 0.066(3) -0.010(2) -0.009(2) 0.018(2)
C68 0.064(3) 0.041(3) 0.069(3) -0.001(2) -0.021(2) 0.015(2)
C69 0.057(3) 0.044(2) 0.051(3) -0.001(2) -0.014(2) 0.010(2)
C70 0.051(3) 0.037(2) 0.045(2) -0.0016(19) -0.004(2) 0.0125(19)
C71 0.089(4) 0.041(2) 0.068(3) -0.011(2) -0.031(3) 0.024(2)
C72 0.091(4) 0.046(3) 0.062(3) -0.008(2) -0.025(3) 0.030(3)
C73 0.056(3) 0.042(2) 0.042(2) -0.001(2) 0.000(2) 0.014(2)
C74 0.084(3) 0.045(3) 0.053(3) -0.010(2) -0.013(3) 0.022(2)
C75 0.077(3) 0.042(3) 0.057(3) -0.003(2) -0.010(2) 0.026(2)
C76 0.054(3) 0.041(2) 0.044(2) 0.000(2) 0.002(2) 0.011(2)
C77 0.057(3) 0.047(3) 0.035(2) 0.000(2) 0.002(2) 0.010(2)
C78 0.051(3) 0.048(3) 0.046(3) 0.003(2) 0.000(2) 0.006(2)
C79 0.060(3) 0.045(2) 0.037(2) -0.003(2) 0.003(2) 0.009(2)
C80 0.068(3) 0.051(3) 0.045(3) -0.002(2) 0.000(2) 0.011(2)
C81 0.083(4) 0.045(3) 0.059(3) 0.001(2) 0.013(3) 0.018(2)
C82 0.096(4) 0.046(3) 0.061(3) -0.015(2) 0.008(3) 0.004(3)
C83 0.109(4) 0.062(3) 0.051(3) -0.016(3) -0.006(3) 0.007(3)
C84 0.090(4) 0.056(3) 0.049(3) -0.005(2) -0.007(3) 0.012(3)
C85 0.053(3) 0.050(3) 0.052(3) 0.004(2) 0.001(2) 0.014(2)
C86 0.062(3) 0.061(3) 0.075(3) 0.002(3) -0.010(3) 0.019(2)
C87 0.082(4) 0.058(3) 0.094(4) 0.005(3) -0.004(3) 0.024(3)
C88 0.070(4) 0.075(4) 0.070(3) 0.021(3) 0.006(3) 0.030(3)
C89 0.053(3) 0.079(4) 0.059(3) 0.011(3) -0.001(2) 0.013(3)
C90 0.052(3) 0.060(3) 0.053(3) 0.005(2) -0.002(2) 0.008(2)

loop_
_atom_type_symbol
_atom_type_description
_atom_type_scat_dispersion_real
_atom_type_scat_dispersion_imag
_atom_type_scat_source
C C 0.0033 0.0016 'International Tables Vol C Tables 4.2.6.8 and 6.1.1.4'
H H 0.0000 0.0000 'International Tables Vol C Tables 4.2.6.8 and 6.1.1.4'
N N 0.0061 0.0033 'International Tables Vol C Tables 4.2.6.8 and 6.1.1.4'

loop_
_geom_angle_atom_site_label_1
_geom_angle_atom_site_label_2
_geom_angle_atom_site_label_3
_geom_angle
_geom_angle_site_symmetry_1
_geom_angle_site_symmetry_3
_geom_angle_publ_flag
C1 N1 C7 120.4(3) . . ?
C1 N1 C13 119.9(3) . . ?
C7 N1 C13 118.6(3) . . ?
C31 N2 C32 114.9(3) . . ?
C31 N3 C33 115.1(3) . . ?
C32 N4 C33 115.9(3) . . ?
C6 C1 C2 119.5(4) . . ?
C6 C1 N1 119.4(4) . . ?
C2 C1 N1 121.1(3) . . ?
C3 C2 C1 120.3(4) . . ?
C3 C2 H2 119.9 . . ?
C1 C2 H2 119.9 . . ?
C2 C3 C4 120.4(4) . . ?
C2 C3 H3 119.8 . . ?
C4 C3 H3 119.8 . . ?
C5 C4 C3 119.0(4) . . ?
C5 C4 H4 120.5 . . ?
C3 C4 H4 120.5 . . ?
C4 C5 C6 120.8(4) . . ?
C4 C5 H5 119.6 . . ?
C6 C5 H5 119.6 . . ?
C1 C6 C5 119.9(4) . . ?
C1 C6 H6 120.0 . . ?
C5 C6 H6 120.0 . . ?
C8 C7 C12 118.3(4) . . ?
C8 C7 N1 121.4(4) . . ?
C12 C7 N1 120.4(4) . . ?
C7 C8 C9 120.6(4) . . ?
C7 C8 H8 119.7 . . ?
C9 C8 H8 119.7 . . ?
C10 C9 C8 121.0(4) . . ?
C10 C9 H9 119.5 . . ?
C8 C9 H9 119.5 . . ?
C9 C10 C11 119.1(4) . . ?
C9 C10 H10 120.4 . . ?
C11 C10 H10 120.4 . . ?
C10 C11 C12 120.2(4) . . ?
C10 C11 H11 119.9 . . ?
C12 C11 H11 119.9 . . ?
C7 C12 C11 120.9(4) . . ?
C7 C12 H12 119.6 . . ?
C11 C12 H12 119.6 . . ?
C18 C13 C14 118.9(3) . . ?
C18 C13 N1 121.4(3) . . ?
C14 C13 N1 119.6(3) . . ?
C13 C14 C15 120.7(4) . . ?
C13 C14 H14 119.6 . . ?
C15 C14 H14 119.6 . . ?
C14 C15 C16 121.0(4) . . ?
C14 C15 H15 119.5 . . ?
C16 C15 H15 119.5 . . ?
C15 C16 C17 117.1(3) . . ?
C15 C16 C19 121.7(3) . . ?
C17 C16 C19 121.2(3) . . ?
C18 C17 C16 121.7(4) . . ?
C18 C17 H17 119.1 . . ?
C16 C17 H17 119.1 . . ?
C17 C18 C13 120.3(4) . . ?
C17 C18 H18 119.8 . . ?
C13 C18 H18 119.8 . . ?
C24 C19 C20 116.9(3) . . ?
C24 C19 C16 122.6(3) . . ?
C20 C19 C16 120.5(3) . . ?
C21 C20 C19 123.3(3) . . ?
C21 C20 H20 118.4 . . ?
C19 C20 H20 118.4 . . ?
C20 C21 C22 117.8(4) . . ?
C20 C21 C25 121.0(3) . . ?
C22 C21 C25 121.1(3) . . ?
C23 C22 C21 119.9(4) . . ?
C23 C22 H22 120.0 . . ?
C21 C22 H22 120.0 . . ?
C24 C23 C22 121.1(4) . . ?
C24 C23 H23 119.5 . . ?
C22 C23 H23 119.5 . . ?
C23 C24 C19 120.9(4) . . ?
C23 C24 H24 119.5 . . ?
C19 C24 H24 119.5 . . ?
C30 C25 C26 115.1(4) . . ?
C30 C25 C21 122.0(4) . . ?
C26 C25 C21 122.9(4) . . ?
C25 C26 C27 122.7(4) . . ?
C25 C26 H26 118.7 . . ?
C27 C26 H26 118.7 . . ?
C28 C27 C26 121.5(4) . . ?
C28 C27 H27 119.3 . . ?
C26 C27 H27 119.3 . . ?
C27 C28 C29 116.4(4) . . ?
C27 C28 C31 121.6(4) . . ?
C29 C28 C31 121.9(4) . . ?
C28 C29 C30 121.4(4) . . ?
C28 C29 H29 119.3 . . ?
C30 C29 H29 119.3 . . ?
C25 C30 C29 122.9(4) . . ?
C25 C30 H30 118.6 . . ?
C29 C30 H30 118.6 . . ?
N2 C31 N3 125.2(4) . . ?
N2 C31 C28 117.1(3) . . ?
N3 C31 C28 117.7(3) . . ?
N4 C32 N2 124.6(4) . . ?
N4 C32 C34 118.4(4) . . ?
N2 C32 C34 117.1(3) . . ?
N4 C33 N3 124.3(3) . . ?
N4 C33 C40 117.9(4) . . ?
N3 C33 C40 117.8(4) . . ?
C35 C34 C39 118.7(4) . . ?
C35 C34 C32 120.8(4) . . ?
C39 C34 C32 120.5(4) . . ?
C36 C35 C34 120.7(4) . . ?
C36 C35 H35 119.7 . . ?
C34 C35 H35 119.7 . . ?
C37 C36 C35 119.8(4) . . ?
C37 C36 H36 120.1 . . ?
C35 C36 H36 120.1 . . ?
C38 C37 C36 120.4(4) . . ?
C38 C37 H37 119.8 . . ?
C36 C37 H37 119.8 . . ?
C37 C38 C39 119.9(4) . . ?
C37 C38 H38 120.1 . . ?
C39 C38 H38 120.1 . . ?
C38 C39 C34 120.5(4) . . ?
C38 C39 H39 119.7 . . ?
C34 C39 H39 119.7 . . ?
C41 C40 C45 118.7(4) . . ?
C41 C40 C33 121.1(4) . . ?
C45 C40 C33 120.2(4) . . ?
C42 C41 C40 120.5(4) . . ?
C42 C41 H41 119.8 . . ?
C40 C41 H41 119.8 . . ?
C43 C42 C41 120.0(4) . . ?
C43 C42 H42 120.0 . . ?
C41 C42 H42 120.0 . . ?
C44 C43 C42 120.0(4) . . ?
C44 C43 H43 120.0 . . ?
C42 C43 H43 120.0 . . ?
C43 C44 C45 120.6(5) . . ?
C43 C44 H44 119.7 . . ?
C45 C44 H44 119.7 . . ?
C44 C45 C40 120.2(4) . . ?
C44 C45 H45 119.9 . . ?
C40 C45 H45 119.9 . . ?
C58 N5 C52 123.8(3) . . ?
C58 N5 C46 119.0(3) . . ?
C52 N5 C46 117.2(3) . . ?
C76 N6 C77 114.9(3) . . ?
C76 N7 C78 115.1(3) . . ?
C77 N8 C78 115.5(3) . . ?
C51 C46 C47 120.4(4) . . ?
C51 C46 N5 119.3(4) . . ?
C47 C46 N5 120.3(4) . . ?
C46 C47 C48 119.3(4) . . ?
C46 C47 H47 120.3 . . ?
C48 C47 H47 120.3 . . ?
C49 C48 C47 120.5(4) . . ?
C49 C48 H48 119.8 . . ?
C47 C48 H48 119.8 . . ?
C50 C49 C48 120.0(4) . . ?
C50 C49 H49 120.0 . . ?
C48 C49 H49 120.0 . . ?
C49 C50 C51 120.3(5) . . ?
C49 C50 H50 119.8 . . ?
C51 C50 H50 119.8 . . ?
C46 C51 C50 119.6(4) . . ?
C46 C51 H51 120.2 . . ?
C50 C51 H51 120.2 . . ?
C53 C52 C57 118.4(4) . . ?
C53 C52 N5 119.8(4) . . ?
C57 C52 N5 121.7(4) . . ?
C52 C53 C54 121.1(4) . . ?
C52 C53 H53 119.5 . . ?
C54 C53 H53 119.5 . . ?
C55 C54 C53 119.9(4) . . ?
C55 C54 H54 120.1 . . ?
C53 C54 H54 120.1 . . ?
C56 C55 C54 119.0(4) . . ?
C56 C55 H55 120.5 . . ?
C54 C55 H55 120.5 . . ?
C55 C56 C57 121.4(4) . . ?
C55 C56 H56 119.3 . . ?
C57 C56 H56 119.3 . . ?
C56 C57 C52 120.2(4) . . ?
C56 C57 H57 119.9 . . ?
C52 C57 H57 119.9 . . ?
C63 C58 C59 117.8(4) . . ?
C63 C58 N5 120.3(4) . . ?
C59 C58 N5 121.9(3) . . ?
C60 C59 C58 120.2(4) . . ?
C60 C59 H59 119.9 . . ?
C58 C59 H59 119.9 . . ?
C61 C60 C59 122.1(4) . . ?
C61 C60 H60 118.9 . . ?
C59 C60 H60 118.9 . . ?
C60 C61 C62 117.4(3) . . ?
C60 C61 C64 120.1(4) . . ?
C62 C61 C64 122.4(3) . . ?
C63 C62 C61 121.1(4) . . ?
C63 C62 H62 119.5 . . ?
C61 C62 H62 119.5 . . ?
C62 C63 C58 121.4(4) . . ?
C62 C63 H63 119.3 . . ?
C58 C63 H63 119.3 . . ?
C69 C64 C65 117.5(3) . . ?
C69 C64 C61 121.2(3) . . ?
C65 C64 C61 121.3(3) . . ?
C66 C65 C64 122.6(3) . . ?
C66 C65 H65 118.7 . . ?
C64 C65 H65 118.7 . . ?
C65 C66 C67 117.7(4) . . ?
C65 C66 C70 121.0(3) . . ?
C67 C66 C70 121.2(3) . . ?
C66 C67 C68 120.6(4) . . ?
C66 C67 H67 119.7 . . ?
C68 C67 H67 119.7 . . ?
C69 C68 C67 120.5(4) . . ?
C69 C68 H68 119.8 . . ?
C67 C68 H68 119.8 . . ?
C68 C69 C64 121.0(4) . . ?
C68 C69 H69 119.5 . . ?
C64 C69 H69 119.5 . . ?
C75 C70 C71 116.2(4) . . ?
C75 C70 C66 121.5(3) . . ?
C71 C70 C66 122.3(3) . . ?
C72 C71 C70 122.4(4) . . ?
C72 C71 H71 118.8 . . ?
C70 C71 H71 118.8 . . ?
C71 C72 C73 120.9(4) . . ?
C71 C72 H72 119.5 . . ?
C73 C72 H72 119.5 . . ?
C74 C73 C72 117.7(4) . . ?
C74 C73 C76 121.0(4) . . ?
C72 C73 C76 121.3(3) . . ?
C73 C74 C75 120.7(4) . . ?
C73 C74 H74 119.6 . . ?
C75 C74 H74 119.6 . . ?
C70 C75 C74 122.0(4) . . ?
C70 C75 H75 119.0 . . ?
C74 C75 H75 119.0 . . ?
N7 C76 N6 125.1(4) . . ?
N7 C76 C73 116.7(3) . . ?
N6 C76 C73 118.1(3) . . ?
N8 C77 N6 124.7(4) . . ?
N8 C77 C79 117.8(4) . . ?
N6 C77 C79 117.5(3) . . ?
N8 C78 N7 124.6(4) . . ?
N8 C78 C85 118.1(4) . . ?
N7 C78 C85 117.3(4) . . ?
C80 C79 C84 118.8(4) . . ?
C80 C79 C77 121.6(4) . . ?
C84 C79 C77 119.6(4) . . ?
C79 C80 C81 121.0(4) . . ?
C79 C80 H80 119.5 . . ?
C81 C80 H80 119.5 . . ?
C82 C81 C80 119.9(4) . . ?
C82 C81 H81 120.0 . . ?
C80 C81 H81 120.0 . . ?
C83 C82 C81 119.5(4) . . ?
C83 C82 H82 120.3 . . ?
C81 C82 H82 120.3 . . ?
C82 C83 C84 120.8(4) . . ?
C82 C83 H83 119.6 . . ?
C84 C83 H83 119.6 . . ?
C83 C84 C79 120.1(4) . . ?
C83 C84 H84 120.0 . . ?
C79 C84 H84 120.0 . . ?
C86 C85 C90 119.1(4) . . ?
C86 C85 C78 120.9(4) . . ?
C90 C85 C78 120.0(4) . . ?
C87 C86 C85 120.5(4) . . ?
C87 C86 H86 119.7 . . ?
C85 C86 H86 119.7 . . ?
C86 C87 C88 119.9(4) . . ?
C86 C87 H87 120.1 . . ?
C88 C87 H87 120.1 . . ?
C89 C88 C87 119.9(4) . . ?
C89 C88 H88 120.1 . . ?
C87 C88 H88 120.1 . . ?
C88 C89 C90 120.5(4) . . ?
C88 C89 H89 119.7 . . ?
C90 C89 H89 119.7 . . ?
C89 C90 C85 120.1(4) . . ?
C89 C90 H90 120.0 . . ?
C85 C90 H90 120.0 . . ?

loop_
_geom_bond_atom_site_label_1
_geom_bond_atom_site_label_2
_geom_bond_distance
_geom_bond_site_symmetry_2
_geom_bond_publ_flag
N1 C1 1.422(4) . ?
N1 C7 1.425(4) . ?
N1 C13 1.426(4) . ?
N2 C31 1.338(4) . ?
N2 C32 1.346(4) . ?
N3 C31 1.339(4) . ?
N3 C33 1.345(4) . ?
N4 C32 1.335(4) . ?
N4 C33 1.338(4) . ?
C1 C6 1.379(5) . ?
C1 C2 1.379(5) . ?
C2 C3 1.378(5) . ?
C2 H2 0.9400 . ?
C3 C4 1.389(6) . ?
C3 H3 0.9400 . ?
C4 C5 1.371(6) . ?
C4 H4 0.9400 . ?
C5 C6 1.385(5) . ?
C5 H5 0.9400 . ?
C6 H6 0.9400 . ?
C7 C8 1.377(5) . ?
C7 C12 1.383(5) . ?
C8 C9 1.384(5) . ?
C8 H8 0.9400 . ?
C9 C10 1.365(6) . ?
C9 H9 0.9400 . ?
C10 C11 1.374(6) . ?
C10 H10 0.9400 . ?
C11 C12 1.388(5) . ?
C11 H11 0.9400 . ?
C12 H12 0.9400 . ?
C13 C18 1.383(5) . ?
C13 C14 1.384(5) . ?
C14 C15 1.385(5) . ?
C14 H14 0.9400 . ?
C15 C16 1.396(5) . ?
C15 H15 0.9400 . ?
C16 C17 1.397(5) . ?
C16 C19 1.481(5) . ?
C17 C18 1.380(5) . ?
C17 H17 0.9400 . ?
C18 H18 0.9400 . ?
C19 C24 1.388(5) . ?
C19 C20 1.401(5) . ?
C20 C21 1.381(5) . ?
C20 H20 0.9400 . ?
C21 C22 1.394(5) . ?
C21 C25 1.500(5) . ?
C22 C23 1.382(5) . ?
C22 H22 0.9400 . ?
C23 C24 1.374(5) . ?
C23 H23 0.9400 . ?
C24 H24 0.9400 . ?
C25 C30 1.353(5) . ?
C25 C26 1.363(5) . ?
C26 C27 1.383(5) . ?
C26 H26 0.9400 . ?
C27 C28 1.356(5) . ?
C27 H27 0.9400 . ?
C28 C29 1.359(5) . ?
C28 C31 1.477(5) . ?
C29 C30 1.384(5) . ?
C29 H29 0.9400 . ?
C30 H30 0.9400 . ?
C32 C34 1.477(5) . ?
C33 C40 1.473(5) . ?
C34 C35 1.387(5) . ?
C34 C39 1.392(5) . ?
C35 C36 1.379(5) . ?
C35 H35 0.9400 . ?
C36 C37 1.378(6) . ?
C36 H36 0.9400 . ?
C37 C38 1.375(6) . ?
C37 H37 0.9400 . ?
C38 C39 1.381(5) . ?
C38 H38 0.9400 . ?
C39 H39 0.9400 . ?
C40 C41 1.384(5) . ?
C40 C45 1.386(5) . ?
C41 C42 1.383(5) . ?
C41 H41 0.9400 . ?
C42 C43 1.373(6) . ?
C42 H42 0.9400 . ?
C43 C44 1.363(6) . ?
C43 H43 0.9400 . ?
C44 C45 1.380(5) . ?
C44 H44 0.9400 . ?
C45 H45 0.9400 . ?
N5 C58 1.410(4) . ?
N5 C52 1.417(4) . ?
N5 C46 1.448(5) . ?
N6 C76 1.337(4) . ?
N6 C77 1.346(4) . ?
N7 C76 1.334(4) . ?
N7 C78 1.346(4) . ?
N8 C77 1.334(4) . ?
N8 C78 1.335(5) . ?
C46 C51 1.371(5) . ?
C46 C47 1.383(5) . ?
C47 C48 1.388(5) . ?
C47 H47 0.9400 . ?
C48 C49 1.371(6) . ?
C48 H48 0.9400 . ?
C49 C50 1.367(6) . ?
C49 H49 0.9400 . ?
C50 C51 1.393(5) . ?
C50 H50 0.9400 . ?
C51 H51 0.9400 . ?
C52 C53 1.378(5) . ?
C52 C57 1.380(5) . ?
C53 C54 1.384(5) . ?
C53 H53 0.9400 . ?
C54 C55 1.376(6) . ?
C54 H54 0.9400 . ?
C55 C56 1.364(6) . ?
C55 H55 0.9400 . ?
C56 C57 1.375(5) . ?
C56 H56 0.9400 . ?
C57 H57 0.9400 . ?
C58 C63 1.396(5) . ?
C58 C59 1.398(5) . ?
C59 C60 1.388(5) . ?
C59 H59 0.9400 . ?
C60 C61 1.385(5) . ?
C60 H60 0.9400 . ?
C61 C62 1.398(5) . ?
C61 C64 1.483(5) . ?
C62 C63 1.379(5) . ?
C62 H62 0.9400 . ?
C63 H63 0.9400 . ?
C64 C69 1.392(5) . ?
C64 C65 1.402(5) . ?
C65 C66 1.386(5) . ?
C65 H65 0.9400 . ?
C66 C67 1.390(5) . ?
C66 C70 1.503(5) . ?
C67 C68 1.391(5) . ?
C67 H67 0.9400 . ?
C68 C69 1.365(5) . ?
C68 H68 0.9400 . ?
C69 H69 0.9400 . ?
C70 C75 1.374(5) . ?
C70 C71 1.379(5) . ?
C71 C72 1.371(5) . ?
C71 H71 0.9400 . ?
C72 C73 1.375(5) . ?
C72 H72 0.9400 . ?
C73 C74 1.374(5) . ?
C73 C76 1.481(5) . ?
C74 C75 1.385(5) . ?
C74 H74 0.9400 . ?
C75 H75 0.9400 . ?
C77 C79 1.479(5) . ?
C78 C85 1.479(5) . ?
C79 C80 1.374(5) . ?
C79 C84 1.388(5) . ?
C80 C81 1.378(5) . ?
C80 H80 0.9400 . ?
C81 C82 1.376(5) . ?
C81 H81 0.9400 . ?
C82 C83 1.372(6) . ?
C82 H82 0.9400 . ?
C83 C84 1.374(5) . ?
C83 H83 0.9400 . ?
C84 H84 0.9400 . ?
C85 C86 1.382(5) . ?
C85 C90 1.393(5) . ?
C86 C87 1.379(5) . ?
C86 H86 0.9400 . ?
C87 C88 1.390(6) . ?
C87 H87 0.9400 . ?
C88 C89 1.365(6) . ?
C88 H88 0.9400 . ?
C89 C90 1.381(5) . ?
C89 H89 0.9400 . ?
C90 H90 0.9400 . ?

loop_
_geom_torsion_atom_site_label_1
_geom_torsion_atom_site_label_2
_geom_torsion_atom_site_label_3
_geom_torsion_atom_site_label_4
_geom_torsion
_geom_torsion_site_symmetry_1
_geom_torsion_site_symmetry_2
_geom_torsion_site_symmetry_3
_geom_torsion_site_symmetry_4
_geom_torsion_publ_flag
C7 N1 C1 C6 148.6(4) . . . . ?
C13 N1 C1 C6 -43.3(5) . . . . ?
C7 N1 C1 C2 -31.1(6) . . . . ?
C13 N1 C1 C2 137.0(4) . . . . ?
C6 C1 C2 C3 -2.0(6) . . . . ?
N1 C1 C2 C3 177.6(4) . . . . ?
C1 C2 C3 C4 0.7(7) . . . . ?
C2 C3 C4 C5 1.6(7) . . . . ?
C3 C4 C5 C6 -2.5(7) . . . . ?
C2 C1 C6 C5 1.1(6) . . . . ?
N1 C1 C6 C5 -178.6(4) . . . . ?
C4 C5 C6 C1 1.2(6) . . . . ?
C1 N1 C7 C8 -43.2(6) . . . . ?
C13 N1 C7 C8 148.5(4) . . . . ?
C1 N1 C7 C12 137.2(4) . . . . ?
C13 N1 C7 C12 -31.0(6) . . . . ?
C12 C7 C8 C9 -0.8(6) . . . . ?
N1 C7 C8 C9 179.7(4) . . . . ?
C7 C8 C9 C10 1.0(7) . . . . ?
C8 C9 C10 C11 -0.5(7) . . . . ?
C9 C10 C11 C12 0.0(7) . . . . ?
C8 C7 C12 C11 0.2(6) . . . . ?
N1 C7 C12 C11 179.7(4) . . . . ?
C10 C11 C12 C7 0.2(7) . . . . ?
C1 N1 C13 C18 -40.5(5) . . . . ?
C7 N1 C13 C18 127.9(4) . . . . ?
C1 N1 C13 C14 143.7(4) . . . . ?
C7 N1 C13 C14 -48.0(5) . . . . ?
C18 C13 C14 C15 -2.5(6) . . . . ?
N1 C13 C14 C15 173.4(4) . . . . ?
C13 C14 C15 C16 -0.2(6) . . . . ?
C14 C15 C16 C17 3.2(6) . . . . ?
C14 C15 C16 C19 -176.2(4) . . . . ?
C15 C16 C17 C18 -3.6(6) . . . . ?
C19 C16 C17 C18 175.9(4) . . . . ?
C16 C17 C18 C13 0.9(6) . . . . ?
C14 C13 C18 C17 2.2(6) . . . . ?
N1 C13 C18 C17 -173.7(3) . . . . ?
C15 C16 C19 C24 -152.1(4) . . . . ?
C17 C16 C19 C24 28.4(6) . . . . ?
C15 C16 C19 C20 28.7(6) . . . . ?
C17 C16 C19 C20 -150.8(4) . . . . ?
C24 C19 C20 C21 0.5(6) . . . . ?
C16 C19 C20 C21 179.7(4) . . . . ?
C19 C20 C21 C22 -1.2(6) . . . . ?
C19 C20 C21 C25 178.8(4) . . . . ?
C20 C21 C22 C23 1.4(6) . . . . ?
C25 C21 C22 C23 -178.7(4) . . . . ?
C21 C22 C23 C24 -0.8(7) . . . . ?
C22 C23 C24 C19 0.1(7) . . . . ?
C20 C19 C24 C23 0.1(6) . . . . ?
C16 C19 C24 C23 -179.1(4) . . . . ?
C20 C21 C25 C30 -167.7(5) . . . . ?
C22 C21 C25 C30 12.3(7) . . . . ?
C20 C21 C25 C26 11.8(7) . . . . ?
C22 C21 C25 C26 -168.2(5) . . . . ?
C30 C25 C26 C27 2.4(8) . . . . ?
C21 C25 C26 C27 -177.2(5) . . . . ?
C25 C26 C27 C28 -0.7(9) . . . . ?
C26 C27 C28 C29 -1.1(8) . . . . ?
C26 C27 C28 C31 177.9(5) . . . . ?
C27 C28 C29 C30 1.2(8) . . . . ?
C31 C28 C29 C30 -177.9(5) . . . . ?
C26 C25 C30 C29 -2.3(8) . . . . ?
C21 C25 C30 C29 177.2(5) . . . . ?
C28 C29 C30 C25 0.6(9) . . . . ?
C32 N2 C31 N3 -2.7(6) . . . . ?
C32 N2 C31 C28 176.1(3) . . . . ?
C33 N3 C31 N2 0.9(6) . . . . ?
C33 N3 C31 C28 -177.9(3) . . . . ?
C27 C28 C31 N2 175.4(4) . . . . ?
C29 C28 C31 N2 -5.6(6) . . . . ?
C27 C28 C31 N3 -5.7(6) . . . . ?
C29 C28 C31 N3 173.3(4) . . . . ?
C33 N4 C32 N2 1.4(6) . . . . ?
C33 N4 C32 C34 -179.3(4) . . . . ?
C31 N2 C32 N4 1.4(6) . . . . ?
C31 N2 C32 C34 -177.9(4) . . . . ?
C32 N4 C33 N3 -3.4(6) . . . . ?
C32 N4 C33 C40 175.7(3) . . . . ?
C31 N3 C33 N4 2.3(6) . . . . ?
C31 N3 C33 C40 -176.8(3) . . . . ?
N4 C32 C34 C35 158.4(4) . . . . ?
N2 C32 C34 C35 -22.3(6) . . . . ?
N4 C32 C34 C39 -22.4(6) . . . . ?
N2 C32 C34 C39 156.9(4) . . . . ?
C39 C34 C35 C36 -1.2(6) . . . . ?
C32 C34 C35 C36 178.0(4) . . . . ?
C34 C35 C36 C37 0.1(7) . . . . ?
C35 C36 C37 C38 -0.2(7) . . . . ?
C36 C37 C38 C39 1.3(7) . . . . ?
C37 C38 C39 C34 -2.4(6) . . . . ?
C35 C34 C39 C38 2.3(6) . . . . ?
C32 C34 C39 C38 -176.8(4) . . . . ?
N4 C33 C40 C41 -176.8(4) . . . . ?
N3 C33 C40 C41 2.4(6) . . . . ?
N4 C33 C40 C45 0.7(6) . . . . ?
N3 C33 C40 C45 179.9(4) . . . . ?
C45 C40 C41 C42 -1.6(7) . . . . ?
C33 C40 C41 C42 175.9(4) . . . . ?
C40 C41 C42 C43 0.9(7) . . . . ?
C41 C42 C43 C44 0.3(8) . . . . ?
C42 C43 C44 C45 -0.6(8) . . . . ?
C43 C44 C45 C40 -0.2(8) . . . . ?
C41 C40 C45 C44 1.3(7) . . . . ?
C33 C40 C45 C44 -176.3(4) . . . . ?
C58 N5 C46 C51 -125.7(4) . . . . ?
C52 N5 C46 C51 56.3(5) . . . . ?
C58 N5 C46 C47 56.1(5) . . . . ?
C52 N5 C46 C47 -122.0(4) . . . . ?
C51 C46 C47 C48 -0.3(6) . . . . ?
N5 C46 C47 C48 177.9(3) . . . . ?
C46 C47 C48 C49 0.0(6) . . . . ?
C47 C48 C49 C50 0.1(7) . . . . ?
C48 C49 C50 C51 0.0(7) . . . . ?
C47 C46 C51 C50 0.4(6) . . . . ?
N5 C46 C51 C50 -177.8(4) . . . . ?
C49 C50 C51 C46 -0.3(7) . . . . ?
C58 N5 C52 C53 -148.7(4) . . . . ?
C46 N5 C52 C53 29.3(5) . . . . ?
C58 N5 C52 C57 32.7(6) . . . . ?
C46 N5 C52 C57 -149.3(4) . . . . ?
C57 C52 C53 C54 -0.3(7) . . . . ?
N5 C52 C53 C54 -179.0(4) . . . . ?
C52 C53 C54 C55 -0.2(7) . . . . ?
C53 C54 C55 C56 -0.4(8) . . . . ?
C54 C55 C56 C57 1.6(8) . . . . ?
C55 C56 C57 C52 -2.1(7) . . . . ?
C53 C52 C57 C56 1.4(6) . . . . ?
N5 C52 C57 C56 -179.9(4) . . . . ?
C52 N5 C58 C63 -154.2(4) . . . . ?
C46 N5 C58 C63 27.9(5) . . . . ?
C52 N5 C58 C59 25.3(6) . . . . ?
C46 N5 C58 C59 -152.7(4) . . . . ?
C63 C58 C59 C60 1.0(6) . . . . ?
N5 C58 C59 C60 -178.5(4) . . . . ?
C58 C59 C60 C61 -2.7(6) . . . . ?
C59 C60 C61 C62 1.9(6) . . . . ?
C59 C60 C61 C64 -174.7(4) . . . . ?
C60 C61 C62 C63 0.5(5) . . . . ?
C64 C61 C62 C63 177.0(4) . . . . ?
C61 C62 C63 C58 -2.2(6) . . . . ?
C59 C58 C63 C62 1.4(6) . . . . ?
N5 C58 C63 C62 -179.2(3) . . . . ?
C60 C61 C64 C69 135.3(4) . . . . ?
C62 C61 C64 C69 -41.1(6) . . . . ?
C60 C61 C64 C65 -42.4(6) . . . . ?
C62 C61 C64 C65 141.2(4) . . . . ?
C69 C64 C65 C66 -1.7(6) . . . . ?
C61 C64 C65 C66 176.1(4) . . . . ?
C64 C65 C66 C67 -2.4(6) . . . . ?
C64 C65 C66 C70 175.2(4) . . . . ?
C65 C66 C67 C68 4.1(6) . . . . ?
C70 C66 C67 C68 -173.5(4) . . . . ?
C66 C67 C68 C69 -1.7(7) . . . . ?
C67 C68 C69 C64 -2.5(7) . . . . ?
C65 C64 C69 C68 4.2(6) . . . . ?
C61 C64 C69 C68 -173.6(4) . . . . ?
C65 C66 C70 C75 -163.0(4) . . . . ?
C67 C66 C70 C75 14.4(6) . . . . ?
C65 C66 C70 C71 14.1(6) . . . . ?
C67 C66 C70 C71 -168.5(4) . . . . ?
C75 C70 C71 C72 2.9(7) . . . . ?
C66 C70 C71 C72 -174.3(4) . . . . ?
C70 C71 C72 C73 -1.8(8) . . . . ?
C71 C72 C73 C74 -0.4(7) . . . . ?
C71 C72 C73 C76 178.3(4) . . . . ?
C72 C73 C74 C75 1.2(7) . . . . ?
C76 C73 C74 C75 -177.5(4) . . . . ?
C71 C70 C75 C74 -2.1(7) . . . . ?
C66 C70 C75 C74 175.2(4) . . . . ?
C73 C74 C75 C70 0.0(7) . . . . ?
C78 N7 C76 N6 -0.6(6) . . . . ?
C78 N7 C76 C73 -179.0(4) . . . . ?
C77 N6 C76 N7 1.7(6) . . . . ?
C77 N6 C76 C73 -179.9(3) . . . . ?
C74 C73 C76 N7 173.7(4) . . . . ?
C72 C73 C76 N7 -5.0(6) . . . . ?
C74 C73 C76 N6 -4.9(6) . . . . ?
C72 C73 C76 N6 176.4(4) . . . . ?
C78 N8 C77 N6 1.0(6) . . . . ?
C78 N8 C77 C79 -179.7(4) . . . . ?
C76 N6 C77 N8 -1.9(6) . . . . ?
C76 N6 C77 C79 178.8(4) . . . . ?
C77 N8 C78 N7 0.3(6) . . . . ?
C77 N8 C78 C85 -178.6(4) . . . . ?
C76 N7 C78 N8 -0.5(6) . . . . ?
C76 N7 C78 C85 178.4(4) . . . . ?
N8 C77 C79 C80 -159.5(4) . . . . ?
N6 C77 C79 C80 19.8(6) . . . . ?
N8 C77 C79 C84 19.5(6) . . . . ?
N6 C77 C79 C84 -161.2(4) . . . . ?
C84 C79 C80 C81 -0.8(7) . . . . ?
C77 C79 C80 C81 178.2(4) . . . . ?
C79 C80 C81 C82 0.3(7) . . . . ?
C80 C81 C82 C83 0.7(7) . . . . ?
C81 C82 C83 C84 -1.3(8) . . . . ?
C82 C83 C84 C79 0.8(8) . . . . ?
C80 C79 C84 C83 0.3(7) . . . . ?
C77 C79 C84 C83 -178.8(4) . . . . ?
N8 C78 C85 C86 -176.4(4) . . . . ?
N7 C78 C85 C86 4.7(6) . . . . ?
N8 C78 C85 C90 4.7(6) . . . . ?
N7 C78 C85 C90 -174.2(4) . . . . ?
C90 C85 C86 C87 -0.3(7) . . . . ?
C78 C85 C86 C87 -179.2(4) . . . . ?
C85 C86 C87 C88 0.3(7) . . . . ?
C86 C87 C88 C89 0.5(7) . . . . ?
C87 C88 C89 C90 -1.5(7) . . . . ?
C88 C89 C90 C85 1.5(7) . . . . ?
C86 C85 C90 C89 -0.7(7) . . . . ?
C78 C85 C90 C89 178.3(4) . . . . ?
